data_5000290
loop_
_publ_author_name
'Vedernikov, Andrei N.'
'Wu, Peng'
'Huffman, John C.'
'Caulton, Kenneth G.'

_publ_section_title
;
 Cu(I) and Cu(II) complexes of a pyridine-based pincer ligand
;
_journal_issue 1
_journal_name_full 'Inorganica Chimica Acta'
_journal_page_first 103
_journal_page_last 110
_journal_paper_doi 10.1016/S0020-1693(01)00825-8
_journal_volume 330
_journal_year 2002
_chemical_formula_sum 'C16 H29 Cl4 Cu N3'
_chemical_formula_weight 454.756
_space_group_IT_number 14
_symmetry_cell_setting monoclinic
_symmetry_space_group_name_Hall '-P 2yn'
_symmetry_space_group_name_H-M 'P 1 21/n 1'
_cell_angle_alpha 90
_cell_angle_beta 110.5571
_cell_angle_gamma 90
_cell_formula_units_Z 4
_cell_length_a 10.7713(3)
_cell_length_b 16.2507(4)
_cell_length_c 13.1398(3)
_cell_measurement_reflns_used 6573
_cell_measurement_temperature 118(2)
_cell_measurement_theta_max 28.43
_cell_measurement_theta_min 2.46
_cell_volume 2153.55(10)
_diffrn_ambient_temperature 118(2)
_diffrn_detector 'CCD area detector'
_diffrn_detector_area_resol_mean 44.52
_diffrn_detector_type 'Bruker SMART 6000'
_diffrn_measured_fraction_theta_full 1
_diffrn_measured_fraction_theta_max 1
_diffrn_measurement_details '   0.30 degree frames measured for   5.15 seconds each'
_diffrn_measurement_device 'three-circle goniometer with fixed chi'
_diffrn_measurement_device_type 'Bruker Platform goniometer'
_diffrn_measurement_method '\w scans'
_diffrn_radiation_type 'Mo K\a'
_diffrn_radiation_wavelength 0.71073
_diffrn_reflns_av_R_equivalents 0.056
_diffrn_reflns_limit_h_max 15
_diffrn_reflns_limit_h_min -15
_diffrn_reflns_limit_k_max 22
_diffrn_reflns_limit_k_min -22
_diffrn_reflns_limit_l_max 18
_diffrn_reflns_limit_l_min -18
_diffrn_reflns_number 34496
_diffrn_reflns_theta_full 30.0358
_diffrn_reflns_theta_max 30.0358
_diffrn_reflns_theta_min 2.07619
_diffrn_standards_decay_% 0.0
_diffrn_standards_interval_time 179
_diffrn_standards_number 6574
_exptl_absorpt_coefficient_mu 1.5138
_exptl_absorpt_correction_T_max 1.000000
_exptl_absorpt_correction_T_min 0.875648
_exptl_absorpt_correction_type semi-empirical
_exptl_absorpt_process_details SADABS
_exptl_crystal_colour blue
_exptl_crystal_density_diffrn 1.446
_exptl_crystal_density_meas ?
_exptl_crystal_density_method 'not measured'
_exptl_crystal_description 'irregular fragment'
_exptl_crystal_F_000 940
_exptl_crystal_size_max .35
_exptl_crystal_size_mid .28
_exptl_crystal_size_min .25
_refine_diff_density_max 0.59
_refine_diff_density_min -0.26
_refine_ls_abs_structure_details none
_refine_ls_abs_structure_Flack ?
_refine_ls_extinction_coef -0.00000003(2)
_refine_ls_extinction_expression
;
Larson, A. C. (1967).  Acta Cryst. 23, p. 664.  Eq. (3)
;
_refine_ls_extinction_method Zachariasen
_refine_ls_goodness_of_fit_ref 0.5553
_refine_ls_hydrogen_treatment ?
_refine_ls_matrix_type full
_refine_ls_number_parameters 340
_refine_ls_number_reflns 3558
_refine_ls_R_factor_gt 0.0249
_refine_ls_shift/su_max 0.0015
_refine_ls_structure_factor_coef F
_refine_ls_weighting_details w^-1^=\s^2^(F)+(.07F)^2^
_refine_ls_weighting_scheme calc
_refine_ls_wR_factor_ref 0.0221
_reflns_number_gt 3558
_reflns_number_total 6297
_reflns_threshold_expression 'Fo^2^> 2.33\s(Fo^2^)'
_cod_original_sg_symbol_H-M 'P 21/n'
_cod_original_formula_sum 'C16 H29 Cl4 Cu1 N3'
_cod_database_code 5000290

loop_
_symmetry_equiv_pos_as_xyz
x,y,z
1/2-x,1/2+y,1/2-z
1/2+x,1/2-y,1/2+z
-x,-y,-z

loop_
_atom_site_label
_atom_site_type_symbol
_atom_site_fract_x
_atom_site_fract_y
_atom_site_fract_z
_atom_site_U_iso_or_equiv
_atom_site_adp_type
_atom_site_occupancy
_atom_site_disorder_group
_atom_site_disorder_assembly
Cu1 CU 0.20383(4) 0.15935(2) 0.40748(3) 0.01554(12) Uani 1 0 .
Cl2 CL -0.02926(7) 0.18143(5) 0.40052(6) 0.0194(3) Uani 1 0 .
Cl3 CL 0.19519(8) 0.20718(5) 0.24561(6) 0.0217(3) Uani 1 0 .
N4 N 0.1802(2) 0.02930(16) 0.36776(19) 0.0167(9) Uani 1 0 .
C5 C 0.1403(3) -0.0047(2) 0.4566(3) 0.0192(11) Uani 1 0 .
C6 C 0.2198(3) 0.03492(19) 0.5631(2) 0.0167(10) Uani 1 0 .
C7 C 0.2504(3) -0.0001(2) 0.6644(3) 0.0211(12) Uani 1 0 .
C8 C 0.3146(3) 0.0482(2) 0.7547(3) 0.0222(12) Uani 1 0 .
C9 C 0.3457(3) 0.1287(2) 0.7434(3) 0.0204(11) Uani 1 0 .
C10 C 0.3132(3) 0.1604(2) 0.6391(2) 0.0165(10) Uani 1 0 .
C11 C 0.3330(3) 0.2488(2) 0.6140(3) 0.0182(11) Uani 1 0 .
N12 N 0.3101(2) 0.26178(16) 0.49622(19) 0.0161(9) Uani 1 0 .
N13 N 0.2528(2) 0.11342(16) 0.55246(19) 0.0149(9) Uani 1 0 .
C14 C 0.0720(3) 0.0162(2) 0.2604(3) 0.0210(12) Uani 1 0 .
C15 C 0.0335(4) -0.0727(3) 0.2313(3) 0.0312(14) Uani 1 0 .
C16 C 0.3063(3) -0.0116(2) 0.3737(3) 0.0232(12) Uani 1 0 .
C17 C 0.3614(4) 0.0136(3) 0.2878(3) 0.0305(15) Uani 1 0 .
C18 C 0.2304(3) 0.3381(2) 0.4567(3) 0.0234(12) Uani 1 0 .
C19 C 0.2914(4) 0.4170(2) 0.5139(3) 0.0318(15) Uani 1 0 .
C20 C 0.4395(3) 0.2677(2) 0.4780(3) 0.0204(12) Uani 1 0 .
C21 C 0.5187(3) 0.1894(2) 0.5044(3) 0.0237(13) Uani 1 0 .
CL22 CL 0.08078(10) 0.29228(7) 0.73868(8) 0.0403(4) Uani 1 0 .
C23 C -0.0584(4) 0.2971(3) 0.6190(3) 0.0384(17) Uani 1 0 .
CL24 CL -0.0607(2) 0.39414(9) 0.55391(10) 0.0483(7) Uani 0.904(5) 0 .
CL24A CL -0.1438(17) 0.3711(8) 0.5318(10) 0.048(4) Uiso 0.105(5) 0 .
H1 H 0.148(3) -0.0624(18) 0.461(2) 0.006(8) Uiso 1 0 .
H2 H 0.048(3) 0.0095(18) 0.438(2) 0.010(8) Uiso 1 0 .
H3 H 0.228(3) -0.0510(19) 0.670(2) 0.012(8) Uiso 1 0 .
H4 H 0.337(3) 0.027(2) 0.818(2) 0.022(9) Uiso 1 0 .
H5 H 0.388(3) 0.1612(19) 0.797(2) 0.016(9) Uiso 1 0 .
H6 H 0.417(3) 0.2662(18) 0.660(2) 0.011(8) Uiso 1 0 .
H7 H 0.267(3) 0.2786(19) 0.632(2) 0.018(9) Uiso 1 0 .
H8 H -0.001(3) 0.0473(18) 0.266(2) 0.014(8) Uiso 1 0 .
H9 H 0.101(3) 0.0412(18) 0.206(2) 0.012(8) Uiso 1 0 .
H10 H 0.110(3) -0.108(2) 0.230(3) 0.042(11) Uiso 1 0 .
H11 H -0.034(3) -0.077(2) 0.163(3) 0.034(10) Uiso 1 0 .
H12 H -0.002(3) -0.098(2) 0.281(3) 0.025(10) Uiso 1 0 .
H13 H 0.291(3) -0.070(2) 0.373(2) 0.015(9) Uiso 1 0 .
H14 H 0.368(3) -0.0014(19) 0.442(2) 0.014(8) Uiso 1 0 .
H15 H 0.303(3) -0.001(2) 0.218(3) 0.033(10) Uiso 1 0 .
H16 H 0.369(3) 0.070(2) 0.285(2) 0.020(10) Uiso 1 0 .
H17 H 0.441(3) -0.009(2) 0.301(3) 0.030(10) Uiso 1 0 .
H18 H 0.146(3) 0.330(2) 0.463(2) 0.022(9) Uiso 1 0 .
H19 H 0.215(3) 0.343(2) 0.381(3) 0.037(11) Uiso 1 0 .
H20 H 0.231(3) 0.460(2) 0.487(3) 0.028(10) Uiso 1 0 .
H21 H 0.304(3) 0.413(2) 0.585(3) 0.034(11) Uiso 1 0 .
H22 H 0.375(3) 0.431(2) 0.501(3) 0.039(11) Uiso 1 0 .
H23 H 0.420(3) 0.2812(19) 0.405(2) 0.019(9) Uiso 1 0 .
H24 H 0.486(3) 0.3108(18) 0.521(2) 0.012(8) Uiso 1 0 .
H25 H 0.477(3) 0.1470(19) 0.463(2) 0.014(9) Uiso 1 0 .
H26 H 0.600(3) 0.196(2) 0.489(2) 0.027(10) Uiso 1 0 .
H27 H 0.538(3) 0.175(2) 0.578(3) 0.024(9) Uiso 1 0 .
H28 H -0.055(3) 0.254(2) 0.571(3) 0.033(11) Uiso 1 0 .
H29 H -0.132(4) 0.290(2) 0.634(3) 0.046(13) Uiso 1 0 .

loop_
_atom_type_symbol
_atom_type_description
_atom_type_scat_dispersion_real
_atom_type_scat_dispersion_imag
_atom_type_scat_source
CU Cu 0.263 1.266 'International Tables Vol. IV (1974) Table 2.2B'
CL Cl 0.132 0.159 'International Tables Vol. IV (1974) Table 2.2B'
N N 0.004 0.003 'International Tables Vol. IV (1974) Table 2.2B'
C C 0.002 0.002 'International Tables Vol. IV (1974) Table 2.2B'
H H 0 0 'International Tables Vol. IV (1974) Table 2.2B'
